data_4083893
loop_
_publ_author_name
'Marqu\'es-Gonz\'alez, Santiago'
'Parthey, Matthias'
'Yufit, Dmitry S.'
'Howard, Judith A. K.'
'Kaupp, Martin'
'Low, Paul J.'

_publ_section_title
;
 Combined Spectroscopic and Quantum Chemical Study of [trans-Ru(C\\tb
 CC6H4R1-4)2(dppe)2]n+and [trans-Ru(C\\tb CC6H4R1-4)(C\\tb
 CC6H4R2-4)(dppe)2]n+(n= 0, 1) Complexes: Interpretations beyond the
 Lowest Energy Conformer Paradigm
;
_journal_issue 18
_journal_name_full Organometallics
_journal_page_first 4947
_journal_paper_doi 10.1021/om500265s
_journal_volume 33
_journal_year 2014
_chemical_formula_moiety 'C70 H62 P4 Ru'
_chemical_formula_sum 'C70 H62 P4 Ru'
_chemical_formula_weight 1128.15
_chemical_name_systematic
;
 ? 
;
_space_group_crystal_system triclinic
_space_group_IT_number 2
_space_group_name_Hall '-P 1'
_space_group_name_H-M_alt 'P -1'
_symmetry_space_group_name_Hall '-P 1'
_symmetry_space_group_name_H-M 'P -1'
_atom_sites_solution_hydrogens geom
_atom_sites_solution_primary direct
_atom_sites_solution_secondary difmap
_audit_creation_date 2011-09-02
_audit_creation_method
;
  Olex2 1.1-beta
  (compiled 2011.08.21 svn.r1945, GUI svn.r3824)
;
_cell_angle_alpha 117.3140(10)
_cell_angle_beta 94.8710(10)
_cell_angle_gamma 104.7240(10)
_cell_formula_units_Z 1
_cell_length_a 9.4458(4)
_cell_length_b 12.9907(6)
_cell_length_c 13.5890(6)
_cell_measurement_reflns_used 6595
_cell_measurement_temperature 120
_cell_measurement_theta_max 30.96
_cell_measurement_theta_min 2.43
_cell_volume 1392.94(11)
_computing_cell_refinement 'SAINT v6.45A (Bruker, 2003)'
_computing_data_collection 'SMART v5.625 (Bruker, 2001)'
_computing_data_reduction 'SAINT v6.45A (Bruker, 2003)'
_computing_molecular_graphics
;
O. V. Dolomanov, L. J. Bourhis, R. J. Gildea, J. A. K. Howard and H. Puschmann,
OLEX2: a complete structure solution, refinement and analysis program.
J. Appl. Cryst. (2009). 42, 339-341.
;
_computing_publication_material
;
O. V. Dolomanov, L. J. Bourhis, R. J. Gildea, J. A. K. Howard and H. Puschmann,
OLEX2: a complete structure solution, refinement and analysis program.
J. Appl. Cryst. (2009). 42, 339-341.
;
_computing_structure_refinement
;
XL, G.M. Sheldrick, Acta Cryst.
(2008). A64, 112-122
;
_computing_structure_solution
;
olex2.solve (L.J. Bourhis, O.V. Dolomanov, R.J. Gildea, J.A.K. Howard,
H. Puschmann, in preparation, 2011)
;
_diffrn_ambient_temperature 120
_diffrn_detector 'CCD area detector'
_diffrn_detector_area_resol_mean 5.6
_diffrn_detector_type 'Bruker SMART CCD 6000 area detector'
_diffrn_measured_fraction_theta_full 0.992
_diffrn_measured_fraction_theta_max 0.992
_diffrn_measurement_device 'three-circle diffractometer'
_diffrn_measurement_device_type 'Bruker SMART CCD 6000 area detector'
_diffrn_measurement_method '\w scans'
_diffrn_radiation_monochromator graphite
_diffrn_radiation_probe x-ray
_diffrn_radiation_type MoK\a
_diffrn_radiation_wavelength 0.71073
_diffrn_radiation_xray_symbol K-L~3~
_diffrn_reflns_av_R_equivalents 0.0321
_diffrn_reflns_av_unetI/netI 0.0474
_diffrn_reflns_limit_h_max 13
_diffrn_reflns_limit_h_min -13
_diffrn_reflns_limit_k_max 17
_diffrn_reflns_limit_k_min -17
_diffrn_reflns_limit_l_max 18
_diffrn_reflns_limit_l_min -18
_diffrn_reflns_number 16041
_diffrn_reflns_theta_full 29.50
_diffrn_reflns_theta_max 29.50
_diffrn_reflns_theta_min 1.74
_diffrn_source 'sealed X-ray tube'
_diffrn_source_current 35.0
_diffrn_source_power 1.75
_diffrn_source_target Mo
_diffrn_source_voltage 50.0
_exptl_absorpt_coefficient_mu 0.440
_exptl_absorpt_correction_T_max 1.0000
_exptl_absorpt_correction_T_min 0.3296
_exptl_absorpt_correction_type multi-scan
_exptl_absorpt_process_details
;
"SADABS-2006/1 (Bruker,2006) was used for absorption correction.
R(int) was 0.0627 before and 0.0284 after correction.
The Ratio of minimum to maximum transmission is 0.3296.
The \l/2 correction factor is 0.00.
{Info from Q:\Struc\11S\11srv172\sad.abs}
;
_exptl_crystal_colour 'clear yellowish colourless'
_exptl_crystal_colour_lustre clear
_exptl_crystal_colour_modifier yellowish
_exptl_crystal_colour_primary colourless
_exptl_crystal_density_diffrn 1.345
_exptl_crystal_density_method 'not measured'
_exptl_crystal_description plate
_exptl_crystal_F_000 586
_exptl_crystal_size_max 0.52
_exptl_crystal_size_mid 0.1
_exptl_crystal_size_min 0.04
_refine_diff_density_max 1.117
_refine_diff_density_min -1.580
_refine_diff_density_rms 0.097
_refine_ls_extinction_method none
_refine_ls_goodness_of_fit_ref 1.056
_refine_ls_hydrogen_treatment constr
_refine_ls_matrix_type full
_refine_ls_number_parameters 341
_refine_ls_number_reflns 7679
_refine_ls_number_restraints 0
_refine_ls_restrained_S_all 1.056
_refine_ls_R_factor_all 0.0515
_refine_ls_R_factor_gt 0.0397
_refine_ls_shift/su_max 0.000
_refine_ls_shift/su_mean 0.000
_refine_ls_structure_factor_coef Fsqd
_refine_ls_weighting_details 'calc w=1/[\s^2^(Fo^2^)+(0.0600P)^2^+0.4000P] where P=(Fo^2^+2Fc^2^)/3'
_refine_ls_weighting_scheme calc
_refine_ls_wR_factor_gt 0.1004
_refine_ls_wR_factor_ref 0.1078
_reflns_number_gt 6410
_reflns_number_total 7679
_reflns_threshold_expression >2sigma(I)
_cod_data_source_file om500265s_si_002.cif
_cod_data_source_block 3a_11srv172
_cod_database_code 4083893

loop_
_space_group_symop_id
_space_group_symop_operation_xyz
1 'x, y, z'
2 '-x, -y, -z'

loop_
_atom_site_label
_atom_site_type_symbol
_atom_site_fract_x
_atom_site_fract_y
_atom_site_fract_z
_atom_site_U_iso_or_equiv
_atom_site_adp_type
_atom_site_occupancy
_atom_site_symmetry_multiplicity
_atom_site_calc_flag
_atom_site_refinement_flags
Ru1 Ru 0.5000 0.5000 0.0000 0.01236(7) Uani 1 2 d S
P1 P 0.28477(6) 0.35497(5) -0.00826(4) 0.01336(10) Uani 1 1 d .
P2 P 0.39903(6) 0.64071(5) 0.12776(4) 0.01364(11) Uani 1 1 d .
C1 C 0.6485(2) 0.51417(18) 0.12982(17) 0.0154(4) Uani 1 1 d .
C2 C 0.7445(2) 0.52267(19) 0.20068(17) 0.0175(4) Uani 1 1 d .
C3 C 0.8673(2) 0.5371(2) 0.28165(18) 0.0185(4) Uani 1 1 d .
C4 C 0.9264(3) 0.6443(2) 0.3878(2) 0.0274(5) Uani 1 1 d .
H4 H 0.8817 0.7068 0.4084 0.033 Uiso 1 1 calc R
C5 C 1.0497(3) 0.6605(2) 0.4635(2) 0.0327(6) Uani 1 1 d .
H5 H 1.0888 0.7345 0.5347 0.039 Uiso 1 1 calc R
C6 C 1.1165(3) 0.5705(2) 0.4371(2) 0.0259(5) Uani 1 1 d .
C7 C 1.0575(3) 0.4643(2) 0.3330(2) 0.0261(5) Uani 1 1 d .
H7 H 1.1021 0.4018 0.3133 0.031 Uiso 1 1 calc R
C8 C 0.9343(2) 0.4463(2) 0.25587(19) 0.0221(4) Uani 1 1 d .
H8 H 0.8954 0.3717 0.1851 0.026 Uiso 1 1 calc R
C9 C 1.2505(3) 0.5892(3) 0.5207(2) 0.0344(6) Uani 1 1 d .
H9A H 1.3059 0.6772 0.5691 0.052 Uiso 1 1 calc R
H9B H 1.3170 0.5478 0.4787 0.052 Uiso 1 1 calc R
H9C H 1.2152 0.5546 0.5684 0.052 Uiso 1 1 calc R
C10 C 0.1424(2) 0.43312(19) 0.02295(17) 0.0166(4) Uani 1 1 d .
H10A H 0.1133 0.4496 -0.0387 0.020 Uiso 1 1 calc R
H10B H 0.0512 0.3815 0.0300 0.020 Uiso 1 1 calc R
C11 C 0.2152(2) 0.55322(19) 0.13521(17) 0.0174(4) Uani 1 1 d .
H11A H 0.2307 0.5354 0.1980 0.021 Uiso 1 1 calc R
H11B H 0.1477 0.6032 0.1514 0.021 Uiso 1 1 calc R
C21 C 0.2679(2) 0.29764(18) 0.09353(17) 0.0153(4) Uani 1 1 d .
C22 C 0.3852(2) 0.33973(19) 0.18689(17) 0.0177(4) Uani 1 1 d .
H22 H 0.4790 0.3969 0.1974 0.021 Uiso 1 1 calc R
C23 C 0.3654(3) 0.2983(2) 0.26469(18) 0.0214(4) Uani 1 1 d .
H23 H 0.4456 0.3278 0.3281 0.026 Uiso 1 1 calc R
C24 C 0.2294(3) 0.2145(2) 0.24995(19) 0.0221(4) Uani 1 1 d .
H24 H 0.2163 0.1862 0.3029 0.026 Uiso 1 1 calc R
C25 C 0.1126(3) 0.1721(2) 0.15728(19) 0.0219(4) Uani 1 1 d .
H25 H 0.0193 0.1145 0.1467 0.026 Uiso 1 1 calc R
C26 C 0.1313(2) 0.2135(2) 0.08023(18) 0.0194(4) Uani 1 1 d .
H26 H 0.0503 0.1844 0.0175 0.023 Uiso 1 1 calc R
C31 C 0.1913(2) 0.21042(19) -0.14200(17) 0.0163(4) Uani 1 1 d .
C32 C 0.2162(2) 0.10255(19) -0.15889(18) 0.0185(4) Uani 1 1 d .
H32 H 0.2821 0.1045 -0.1007 0.022 Uiso 1 1 calc R
C33 C 0.1458(3) -0.0076(2) -0.25980(18) 0.0222(4) Uani 1 1 d .
H33 H 0.1641 -0.0801 -0.2703 0.027 Uiso 1 1 calc R
C34 C 0.0489(3) -0.0118(2) -0.34511(19) 0.0236(4) Uani 1 1 d .
H34 H -0.0005 -0.0873 -0.4136 0.028 Uiso 1 1 calc R
C35 C 0.0242(3) 0.0951(2) -0.32983(18) 0.0226(4) Uani 1 1 d .
H35 H -0.0414 0.0927 -0.3884 0.027 Uiso 1 1 calc R
C36 C 0.0951(2) 0.20509(19) -0.22946(17) 0.0186(4) Uani 1 1 d .
H36 H 0.0781 0.2777 -0.2200 0.022 Uiso 1 1 calc R
C41 C 0.4955(2) 0.73762(19) 0.27932(17) 0.0173(4) Uani 1 1 d .
C42 C 0.5561(2) 0.8647(2) 0.33214(18) 0.0201(4) Uani 1 1 d .
H42 H 0.5466 0.9046 0.2895 0.024 Uiso 1 1 calc R
C43 C 0.6305(3) 0.9343(2) 0.44702(19) 0.0247(5) Uani 1 1 d .
H43 H 0.6723 1.0211 0.4819 0.030 Uiso 1 1 calc R
C44 C 0.6439(3) 0.8776(2) 0.51059(18) 0.0264(5) Uani 1 1 d .
H44 H 0.6923 0.9252 0.5893 0.032 Uiso 1 1 calc R
C45 C 0.5860(3) 0.7507(2) 0.45816(19) 0.0268(5) Uani 1 1 d .
H45 H 0.5967 0.7111 0.5008 0.032 Uiso 1 1 calc R
C46 C 0.5126(3) 0.6814(2) 0.34371(19) 0.0240(4) Uani 1 1 d .
H46 H 0.4734 0.5945 0.3087 0.029 Uiso 1 1 calc R
C51 C 0.3504(2) 0.75264(18) 0.09656(17) 0.0158(4) Uani 1 1 d .
C52 C 0.2628(2) 0.81957(19) 0.15805(18) 0.0186(4) Uani 1 1 d .
H52 H 0.2252 0.8053 0.2149 0.022 Uiso 1 1 calc R
C53 C 0.2302(3) 0.9071(2) 0.13642(19) 0.0217(4) Uani 1 1 d .
H53 H 0.1705 0.9522 0.1784 0.026 Uiso 1 1 calc R
C54 C 0.2850(3) 0.9285(2) 0.0534(2) 0.0233(4) Uani 1 1 d .
H54 H 0.2639 0.9890 0.0394 0.028 Uiso 1 1 calc R
C55 C 0.3707(3) 0.8617(2) -0.00896(19) 0.0222(4) Uani 1 1 d .
H55 H 0.4075 0.8756 -0.0662 0.027 Uiso 1 1 calc R
C56 C 0.4025(2) 0.77372(19) 0.01271(17) 0.0178(4) Uani 1 1 d .
H56 H 0.4606 0.7277 -0.0305 0.021 Uiso 1 1 calc R

loop_
_atom_site_aniso_label
_atom_site_aniso_U_11
_atom_site_aniso_U_22
_atom_site_aniso_U_33
_atom_site_aniso_U_23
_atom_site_aniso_U_13
_atom_site_aniso_U_12
Ru1 0.00969(11) 0.01360(11) 0.01447(11) 0.00746(9) 0.00256(8) 0.00410(8)
P1 0.0107(2) 0.0142(2) 0.0154(2) 0.00777(19) 0.00308(18) 0.00381(19)
P2 0.0112(2) 0.0147(2) 0.0154(2) 0.00735(19) 0.00382(18) 0.00510(19)
C1 0.0153(9) 0.0138(9) 0.0197(9) 0.0094(8) 0.0084(7) 0.0052(7)
C2 0.0141(9) 0.0184(10) 0.0210(9) 0.0114(8) 0.0040(7) 0.0041(8)
C3 0.0142(9) 0.0216(10) 0.0221(10) 0.0140(9) 0.0033(8) 0.0041(8)
C4 0.0271(12) 0.0233(11) 0.0270(11) 0.0094(9) -0.0028(9) 0.0101(10)
C5 0.0319(14) 0.0279(13) 0.0277(12) 0.0090(10) -0.0077(10) 0.0074(11)
C6 0.0164(10) 0.0376(13) 0.0289(11) 0.0218(11) 0.0017(9) 0.0077(10)
C7 0.0228(11) 0.0366(13) 0.0293(11) 0.0201(11) 0.0100(9) 0.0178(10)
C8 0.0194(10) 0.0292(12) 0.0216(10) 0.0135(9) 0.0066(8) 0.0122(9)
C9 0.0216(12) 0.0507(17) 0.0363(13) 0.0280(13) -0.0008(10) 0.0105(12)
C10 0.0112(9) 0.0178(9) 0.0208(9) 0.0092(8) 0.0036(7) 0.0058(8)
C11 0.0136(9) 0.0214(10) 0.0186(9) 0.0095(8) 0.0073(7) 0.0077(8)
C21 0.0140(9) 0.0162(9) 0.0178(9) 0.0095(8) 0.0062(7) 0.0055(8)
C22 0.0163(10) 0.0182(10) 0.0196(9) 0.0095(8) 0.0052(8) 0.0065(8)
C23 0.0207(11) 0.0243(11) 0.0217(10) 0.0126(9) 0.0039(8) 0.0096(9)
C24 0.0258(11) 0.0243(11) 0.0238(10) 0.0163(9) 0.0103(9) 0.0102(9)
C25 0.0215(11) 0.0198(10) 0.0256(10) 0.0133(9) 0.0081(9) 0.0041(9)
C26 0.0160(10) 0.0212(10) 0.0206(9) 0.0111(8) 0.0040(8) 0.0044(8)
C31 0.0115(9) 0.0171(9) 0.0186(9) 0.0083(8) 0.0056(7) 0.0026(8)
C32 0.0148(9) 0.0193(10) 0.0210(9) 0.0098(8) 0.0061(8) 0.0047(8)
C33 0.0222(11) 0.0175(10) 0.0247(10) 0.0088(9) 0.0091(9) 0.0050(9)
C34 0.0221(11) 0.0183(10) 0.0192(10) 0.0042(8) 0.0051(8) -0.0006(9)
C35 0.0173(10) 0.0253(11) 0.0200(10) 0.0104(9) 0.0022(8) 0.0016(9)
C36 0.0159(10) 0.0194(10) 0.0210(9) 0.0111(8) 0.0050(8) 0.0042(8)
C41 0.0131(9) 0.0209(10) 0.0172(9) 0.0081(8) 0.0053(7) 0.0068(8)
C42 0.0152(10) 0.0201(10) 0.0225(10) 0.0089(8) 0.0051(8) 0.0049(8)
C43 0.0191(11) 0.0216(11) 0.0230(10) 0.0042(9) 0.0038(8) 0.0046(9)
C44 0.0203(11) 0.0331(13) 0.0156(9) 0.0058(9) 0.0016(8) 0.0061(10)
C45 0.0253(12) 0.0317(13) 0.0227(10) 0.0148(10) 0.0027(9) 0.0069(10)
C46 0.0249(11) 0.0220(11) 0.0222(10) 0.0091(9) 0.0038(9) 0.0075(9)
C51 0.0125(9) 0.0160(9) 0.0182(9) 0.0078(8) 0.0025(7) 0.0055(8)
C52 0.0167(10) 0.0196(10) 0.0205(9) 0.0093(8) 0.0057(8) 0.0085(8)
C53 0.0193(10) 0.0201(10) 0.0273(11) 0.0112(9) 0.0060(8) 0.0100(9)
C54 0.0225(11) 0.0202(10) 0.0320(11) 0.0160(9) 0.0050(9) 0.0091(9)
C55 0.0216(11) 0.0226(11) 0.0253(10) 0.0139(9) 0.0069(9) 0.0072(9)
C56 0.0156(9) 0.0168(10) 0.0201(9) 0.0087(8) 0.0041(8) 0.0052(8)

loop_
_atom_type_symbol
_atom_type_description
_atom_type_scat_dispersion_real
_atom_type_scat_dispersion_imag
_atom_type_scat_source
C C 0.0033 0.0016 'International Tables Vol C Tables 4.2.6.8 and 6.1.1.4'
H H 0.0000 0.0000 'International Tables Vol C Tables 4.2.6.8 and 6.1.1.4'
P P 0.1023 0.0942 'International Tables Vol C Tables 4.2.6.8 and 6.1.1.4'
Ru Ru -1.2594 0.8363 'International Tables Vol C Tables 4.2.6.8 and 6.1.1.4'

loop_
_geom_angle_atom_site_label_1
_geom_angle_atom_site_label_2
_geom_angle_atom_site_label_3
_geom_angle
_geom_angle_site_symmetry_1
_geom_angle_site_symmetry_3
P1 Ru1 P1 180.00(2) 2_665 .
P1 Ru1 P2 97.014(18) 2_665 .
P1 Ru1 P2 82.985(17) . .
P1 Ru1 P2 82.986(18) 2_665 2_665
P1 Ru1 P2 97.015(18) . 2_665
P2 Ru1 P2 180.0 . 2_665
C1 Ru1 P1 99.23(6) 2_665 2_665
C1 Ru1 P1 80.77(6) . 2_665
C1 Ru1 P1 99.23(6) . .
C1 Ru1 P1 80.77(6) 2_665 .
C1 Ru1 P2 87.21(5) 2_665 .
C1 Ru1 P2 92.79(5) . .
C1 Ru1 P2 92.79(5) 2_665 2_665
C1 Ru1 P2 87.21(5) . 2_665
C1 Ru1 C1 180.0 . 2_665
C10 P1 Ru1 105.15(7) . .
C10 P1 C21 98.50(9) . .
C21 P1 Ru1 125.25(7) . .
C31 P1 Ru1 120.00(6) . .
C31 P1 C10 104.85(9) . .
C31 P1 C21 99.65(9) . .
C11 P2 Ru1 108.30(7) . .
C41 P2 Ru1 120.51(7) . .
C41 P2 C11 101.40(9) . .
C41 P2 C51 101.40(9) . .
C51 P2 Ru1 119.96(7) . .
C51 P2 C11 102.46(9) . .
C2 C1 Ru1 174.54(17) . .
C1 C2 C3 175.6(2) . .
C4 C3 C2 121.04(19) . .
C8 C3 C2 121.3(2) . .
C8 C3 C4 117.65(19) . .
C3 C4 H4 119.6 . .
C5 C4 C3 120.9(2) . .
C5 C4 H4 119.6 . .
C4 C5 H5 119.4 . .
C6 C5 C4 121.2(2) . .
C6 C5 H5 119.4 . .
C5 C6 C9 120.7(2) . .
C7 C6 C5 118.0(2) . .
C7 C6 C9 121.3(2) . .
C6 C7 H7 119.1 . .
C6 C7 C8 121.7(2) . .
C8 C7 H7 119.1 . .
C3 C8 H8 119.7 . .
C7 C8 C3 120.5(2) . .
C7 C8 H8 119.7 . .
C6 C9 H9A 109.5 . .
C6 C9 H9B 109.5 . .
C6 C9 H9C 109.5 . .
H9A C9 H9B 109.5 . .
H9A C9 H9C 109.5 . .
H9B C9 H9C 109.5 . .
P1 C10 H10A 110.4 . .
P1 C10 H10B 110.4 . .
H10A C10 H10B 108.6 . .
C11 C10 P1 106.41(13) . .
C11 C10 H10A 110.4 . .
C11 C10 H10B 110.4 . .
P2 C11 H11A 109.6 . .
P2 C11 H11B 109.6 . .
C10 C11 P2 110.34(13) . .
C10 C11 H11A 109.6 . .
C10 C11 H11B 109.6 . .
H11A C11 H11B 108.1 . .
C22 C21 P1 122.22(15) . .
C22 C21 C26 118.49(18) . .
C26 C21 P1 119.23(15) . .
C21 C22 H22 119.8 . .
C23 C22 C21 120.4(2) . .
C23 C22 H22 119.8 . .
C22 C23 H23 119.8 . .
C24 C23 C22 120.4(2) . .
C24 C23 H23 119.8 . .
C23 C24 H24 120.2 . .
C23 C24 C25 119.5(2) . .
C25 C24 H24 120.2 . .
C24 C25 H25 119.8 . .
C26 C25 C24 120.3(2) . .
C26 C25 H25 119.8 . .
C21 C26 H26 119.6 . .
C25 C26 C21 120.9(2) . .
C25 C26 H26 119.6 . .
C32 C31 P1 120.28(16) . .
C36 C31 P1 121.31(15) . .
C36 C31 C32 118.40(19) . .
C31 C32 H32 119.6 . .
C33 C32 C31 120.8(2) . .
C33 C32 H32 119.6 . .
C32 C33 H33 119.9 . .
C34 C33 C32 120.2(2) . .
C34 C33 H33 119.9 . .
C33 C34 H34 120.2 . .
C33 C34 C35 119.6(2) . .
C35 C34 H34 120.2 . .
C34 C35 H35 119.9 . .
C36 C35 C34 120.2(2) . .
C36 C35 H35 119.9 . .
C31 C36 H36 119.6 . .
C35 C36 C31 120.8(2) . .
C35 C36 H36 119.6 . .
C42 C41 P2 122.77(16) . .
C42 C41 C46 118.39(19) . .
C46 C41 P2 118.81(16) . .
C41 C42 H42 119.6 . .
C41 C42 C43 120.7(2) . .
C43 C42 H42 119.6 . .
C42 C43 H43 119.8 . .
C44 C43 C42 120.3(2) . .
C44 C43 H43 119.8 . .
C43 C44 H44 120.3 . .
C43 C44 C45 119.3(2) . .
C45 C44 H44 120.3 . .
C44 C45 H45 119.8 . .
C44 C45 C46 120.4(2) . .
C46 C45 H45 119.8 . .
C41 C46 H46 119.6 . .
C45 C46 C41 120.8(2) . .
C45 C46 H46 119.6 . .
C52 C51 P2 120.70(15) . .
C56 C51 P2 120.40(15) . .
C56 C51 C52 118.88(18) . .
C51 C52 H52 119.8 . .
C53 C52 C51 120.4(2) . .
C53 C52 H52 119.8 . .
C52 C53 H53 120.0 . .
C54 C53 C52 120.1(2) . .
C54 C53 H53 120.0 . .
C53 C54 H54 120.0 . .
C55 C54 C53 119.97(19) . .
C55 C54 H54 120.0 . .
C54 C55 H55 120.1 . .
C54 C55 C56 119.8(2) . .
C56 C55 H55 120.1 . .
C51 C56 C55 120.88(19) . .
C51 C56 H56 119.6 . .
C55 C56 H56 119.6 . .

loop_
_geom_bond_atom_site_label_1
_geom_bond_atom_site_label_2
_geom_bond_distance
_geom_bond_site_symmetry_2
Ru1 P1 2.3485(5) .
Ru1 P1 2.3485(5) 2_665
Ru1 P2 2.3495(5) .
Ru1 P2 2.3495(5) 2_665
Ru1 C1 2.065(2) .
Ru1 C1 2.065(2) 2_665
P1 C10 1.848(2) .
P1 C21 1.848(2) .
P1 C31 1.833(2) .
P2 C11 1.857(2) .
P2 C41 1.837(2) .
P2 C51 1.838(2) .
C1 C2 1.210(3) .
C2 C3 1.440(3) .
C3 C4 1.398(3) .
C3 C8 1.398(3) .
C4 H4 0.9500 .
C4 C5 1.390(3) .
C5 H5 0.9500 .
C5 C6 1.386(3) .
C6 C7 1.379(3) .
C6 C9 1.516(3) .
C7 H7 0.9500 .
C7 C8 1.392(3) .
C8 H8 0.9500 .
C9 H9A 0.9800 .
C9 H9B 0.9800 .
C9 H9C 0.9800 .
C10 H10A 0.9900 .
C10 H10B 0.9900 .
C10 C11 1.525(3) .
C11 H11A 0.9900 .
C11 H11B 0.9900 .
C21 C22 1.397(3) .
C21 C26 1.398(3) .
C22 H22 0.9500 .
C22 C23 1.395(3) .
C23 H23 0.9500 .
C23 C24 1.386(3) .
C24 H24 0.9500 .
C24 C25 1.388(3) .
C25 H25 0.9500 .
C25 C26 1.384(3) .
C26 H26 0.9500 .
C31 C32 1.397(3) .
C31 C36 1.397(3) .
C32 H32 0.9500 .
C32 C33 1.389(3) .
C33 H33 0.9500 .
C33 C34 1.386(3) .
C34 H34 0.9500 .
C34 C35 1.390(3) .
C35 H35 0.9500 .
C35 C36 1.386(3) .
C36 H36 0.9500 .
C41 C42 1.390(3) .
C41 C46 1.396(3) .
C42 H42 0.9500 .
C42 C43 1.394(3) .
C43 H43 0.9500 .
C43 C44 1.385(3) .
C44 H44 0.9500 .
C44 C45 1.386(3) .
C45 H45 0.9500 .
C45 C46 1.387(3) .
C46 H46 0.9500 .
C51 C52 1.399(3) .
C51 C56 1.389(3) .
C52 H52 0.9500 .
C52 C53 1.394(3) .
C53 H53 0.9500 .
C53 C54 1.390(3) .
C54 H54 0.9500 .
C54 C55 1.388(3) .
C55 H55 0.9500 .
C55 C56 1.397(3) .
C56 H56 0.9500 .
